data_7216707
loop_
_publ_author_name
'Tothadi, Srinu'

_publ_section_title
;
 Polymorphism in cocrystals of urea:4,4&#x2032;-bipyridine and salicylic
 acid:4,4&#x2032;-bipyridine
;
_journal_issue 32
_journal_name_full CrystEngComm
_journal_page_first 7587
_journal_paper_doi 10.1039/C4CE00866A
_journal_volume 16
_journal_year 2014
_chemical_formula_sum 'C24 H20 N2 O6'
_chemical_formula_weight 432.26
_chemical_name_common 'salicylic acid:4,4'-bipyridine Form I'
_chemical_name_systematic
;
 ?
;
_space_group_IT_number 2
_symmetry_cell_setting triclinic
_symmetry_space_group_name_Hall '-P 1'
_symmetry_space_group_name_H-M 'P -1'
_atom_sites_solution_hydrogens geom
_atom_sites_solution_primary direct
_atom_sites_solution_secondary difmap
_audit_creation_method SHELXL-97
_cell_angle_alpha 87.812(14)
_cell_angle_beta 82.149(3)
_cell_angle_gamma 65.900(14)
_cell_formula_units_Z 1
_cell_length_a 7.860(8)
_cell_length_b 8.308(8)
_cell_length_c 8.547(8)
_cell_measurement_reflns_used 1567
_cell_measurement_temperature 150(2)
_cell_measurement_theta_max 27.5
_cell_measurement_theta_min 2.4
_cell_volume 504.6(9)
_computing_cell_refinement
;
CrystalClear-SM Expert 2.0 rc14 (Rigaku, 2009)
;
_computing_data_collection
;
CrystalClear-SM Expert 2.0 rc14 (Rigaku, 2009)
;
_computing_data_reduction
;
CrystalClear-SM Expert 2.0 rc14 (Rigaku, 2009)
;
_computing_structure_refinement 'SHELXL-97 (Sheldrick, 2008)'
_computing_structure_solution 'SHELXL-97 (Sheldrick, 2008)'
_diffrn_ambient_temperature 150(2)
_diffrn_measured_fraction_theta_full 0.993
_diffrn_measured_fraction_theta_max 0.993
_diffrn_measurement_device
;
XtaLABmini: Fixed Chi 2 circle
;
_diffrn_measurement_device_type
;
Rigaku Mercury375R (2x2 bin mode)
;
_diffrn_measurement_method 'profile data from \w-scans'
_diffrn_radiation_monochromator graphite
_diffrn_radiation_source 'fine-focus sealed tube'
_diffrn_radiation_type MoK\a
_diffrn_radiation_wavelength 0.71073
_diffrn_reflns_av_R_equivalents 0.0700
_diffrn_reflns_av_sigmaI/netI 0.0612
_diffrn_reflns_limit_h_max 10
_diffrn_reflns_limit_h_min -10
_diffrn_reflns_limit_k_max 10
_diffrn_reflns_limit_k_min -10
_diffrn_reflns_limit_l_max 11
_diffrn_reflns_limit_l_min -11
_diffrn_reflns_number 5358
_diffrn_reflns_theta_full 27.48
_diffrn_reflns_theta_max 27.48
_diffrn_reflns_theta_min 3.03
_exptl_absorpt_coefficient_mu 0.104
_exptl_absorpt_correction_T_max 0.9796
_exptl_absorpt_correction_T_min 0.9597
_exptl_absorpt_correction_type multi-scan
_exptl_absorpt_process_details 'Jacobson, R. (1998) Private communication'
_exptl_crystal_colour 'colour less'
_exptl_crystal_density_diffrn 1.422
_exptl_crystal_density_method 'not measured'
_exptl_crystal_description needle
_exptl_crystal_F_000 226
_exptl_crystal_size_max 0.40
_exptl_crystal_size_mid 0.20
_exptl_crystal_size_min 0.20
_refine_diff_density_max 0.294
_refine_diff_density_min -0.260
_refine_diff_density_rms 0.049
_refine_ls_extinction_method none
_refine_ls_goodness_of_fit_ref 1.077
_refine_ls_hydrogen_treatment mixed
_refine_ls_matrix_type full
_refine_ls_number_parameters 153
_refine_ls_number_reflns 2291
_refine_ls_number_restraints 0
_refine_ls_restrained_S_all 1.077
_refine_ls_R_factor_all 0.0483
_refine_ls_R_factor_gt 0.0442
_refine_ls_shift/su_max 0.004
_refine_ls_shift/su_mean 0.000
_refine_ls_structure_factor_coef Fsqd
_refine_ls_weighting_details 'calc w=1/[\s^2^(Fo^2^)+(0.0610P)^2^+0.0518P] where P=(Fo^2^+2Fc^2^)/3'
_refine_ls_weighting_scheme calc
_refine_ls_wR_factor_gt 0.1194
_refine_ls_wR_factor_ref 0.1228
_reflns_number_gt 2045
_reflns_number_total 2291
_reflns_threshold_expression >2\s(I)
_cod_data_source_file c4ce00866a2.cif
_cod_data_source_block platon
_cod_depositor_comments
;
The following automatic conversions were performed:

'_symmetry_cell_setting' value 'Triclinic' changed to 'triclinic'
according to
/usr/data/users/saulius/crontab/automatic-downloads/rss-feeds/RSC/lib/dictionaries/cif_core.dic
dictionary named 'cif_core.dic' version 2.4.2 from 2011-04-26.

Automatic conversion script
Id: cif_fix_values 2281 2013-09-26 08:29:07Z andrius 

 Adding full bibliography for 7216705--7216708.cif.
;
_cod_database_code 7216707

loop_
_symmetry_equiv_pos_as_xyz
'x, y, z'
'-x, -y, -z'

loop_
_atom_site_label
_atom_site_type_symbol
_atom_site_fract_x
_atom_site_fract_y
_atom_site_fract_z
_atom_site_U_iso_or_equiv
_atom_site_adp_type
_atom_site_occupancy
_atom_site_symmetry_multiplicity
_atom_site_calc_flag
_atom_site_refinement_flags
N1 N 0.56977(13) 0.56164(12) 0.23766(10) 0.0264(2) Uani 1 1 d .
C1 C 0.90999(14) 0.51237(13) 0.04989(11) 0.0216(2) Uani 1 1 d .
C3 C 0.82830(18) 0.64365(16) 0.16744(13) 0.0301(3) Uani 1 1 d .
H12 H 0.8879 0.7189 0.1860 0.036 Uiso 1 1 calc R
C4 C 0.81583(17) 0.40603(15) 0.03085(13) 0.0277(3) Uani 1 1 d .
H13 H 0.8659 0.3145 -0.0473 0.033 Uiso 1 1 calc R
C5 C 0.66009(18) 0.66375(15) 0.25693(13) 0.0310(3) Uani 1 1 d .
H11 H 0.6062 0.7545 0.3358 0.037 Uiso 1 1 calc R
C7 C 0.64859(16) 0.43416(15) 0.12639(13) 0.0285(3) Uani 1 1 d .
O1 O -0.32013(11) 0.18901(11) 0.45776(9) 0.0298(2) Uani 1 1 d .
O2 O -0.23948(11) 0.36207(11) 0.59838(9) 0.0302(2) Uani 1 1 d .
H2 H -0.3602 0.3889 0.6416 0.045 Uiso 1 1 d R
O3 O -0.09072(13) 0.00602(11) 0.22322(10) 0.0339(2) Uani 1 1 d .
C18 C 0.02781(16) 0.07621(14) 0.25877(12) 0.0249(3) Uani 1 1 d .
C19 C -0.01924(15) 0.19468(13) 0.38705(11) 0.0217(2) Uani 1 1 d .
C20 C 0.32489(17) 0.09881(16) 0.19702(13) 0.0326(3) Uani 1 1 d .
H4 H 0.4424 0.0663 0.1320 0.039 Uiso 1 1 calc R
C21 C 0.10892(16) 0.26222(14) 0.41787(12) 0.0258(3) Uani 1 1 d .
H6 H 0.0776 0.3421 0.5044 0.031 Uiso 1 1 calc R
C22 C 0.20071(18) 0.03030(15) 0.16352(13) 0.0309(3) Uani 1 1 d .
H3 H 0.2327 -0.0481 0.0757 0.037 Uiso 1 1 calc R
C23 C -0.20563(15) 0.24794(14) 0.48457(12) 0.0231(2) Uani 1 1 d .
C24 C 0.28106(17) 0.21482(16) 0.32445(14) 0.0312(3) Uani 1 1 d .
H5 H 0.3679 0.2607 0.3469 0.037 Uiso 1 1 calc R
H22 H 0.579(2) 0.3624(18) 0.1147(16) 0.035(4) Uiso 1 1 d .
H1 H -0.203(3) 0.057(2) 0.303(2) 0.065(5) Uiso 1 1 d .

loop_
_atom_site_aniso_label
_atom_site_aniso_U_11
_atom_site_aniso_U_22
_atom_site_aniso_U_33
_atom_site_aniso_U_23
_atom_site_aniso_U_13
_atom_site_aniso_U_12
N1 0.0236(5) 0.0300(5) 0.0227(4) 0.0027(4) -0.0015(3) -0.0088(4)
C1 0.0235(6) 0.0224(5) 0.0178(5) 0.0040(4) -0.0034(4) -0.0084(4)
C3 0.0336(6) 0.0316(6) 0.0282(5) -0.0050(4) 0.0048(4) -0.0187(5)
C4 0.0269(6) 0.0299(6) 0.0264(5) -0.0041(4) -0.0003(4) -0.0121(5)
C5 0.0321(6) 0.0308(6) 0.0276(5) -0.0060(4) 0.0047(4) -0.0123(5)
C7 0.0262(6) 0.0324(6) 0.0288(5) -0.0002(4) -0.0029(4) -0.0139(5)
O1 0.0255(5) 0.0352(5) 0.0322(4) -0.0003(3) -0.0037(3) -0.0159(4)
O2 0.0249(4) 0.0353(5) 0.0302(4) -0.0090(3) 0.0030(3) -0.0134(4)
O3 0.0399(6) 0.0358(5) 0.0329(4) -0.0074(4) -0.0035(4) -0.0223(4)
C18 0.0301(6) 0.0238(5) 0.0230(5) 0.0026(4) -0.0063(4) -0.0125(4)
C19 0.0227(6) 0.0219(5) 0.0201(5) 0.0028(4) -0.0044(4) -0.0085(4)
C20 0.0274(6) 0.0367(6) 0.0296(6) -0.0013(5) 0.0046(4) -0.0115(5)
C21 0.0254(6) 0.0289(5) 0.0241(5) -0.0030(4) -0.0034(4) -0.0117(5)
C22 0.0361(7) 0.0296(6) 0.0241(5) -0.0054(4) 0.0024(4) -0.0118(5)
C23 0.0234(5) 0.0238(5) 0.0221(5) 0.0041(4) -0.0050(4) -0.0094(4)
C24 0.0256(6) 0.0381(6) 0.0329(6) -0.0020(5) -0.0019(4) -0.0164(5)

loop_
_atom_type_symbol
_atom_type_description
_atom_type_scat_dispersion_real
_atom_type_scat_dispersion_imag
_atom_type_scat_source
C C 0.0030 0.0020 'International Tables Vol C Tables 4.2.6.8 and 6.1.1.4'
H H 0.0000 0.0000 'International Tables Vol C Tables 4.2.6.8 and 6.1.1.4'
N N 0.0060 0.0030 'International Tables Vol C Tables 4.2.6.8 and 6.1.1.4'
O O 0.0110 0.0060 'International Tables Vol C Tables 4.2.6.8 and 6.1.1.4'

loop_
_geom_angle_atom_site_label_1
_geom_angle_atom_site_label_2
_geom_angle_atom_site_label_3
_geom_angle
_geom_angle_site_symmetry_3
C5 N1 C7 117.43(11) .
C4 C1 C3 116.91(11) .
C4 C1 C1 121.78(12) 2_765
C3 C1 C1 121.31(12) 2_765
C5 C3 C1 119.71(11) .
C5 C3 H12 120.1 .
C1 C3 H12 120.1 .
C7 C4 C1 119.72(11) .
C7 C4 H13 120.1 .
C1 C4 H13 120.1 .
N1 C5 C3 123.13(11) .
N1 C5 H11 118.4 .
C3 C5 H11 118.4 .
N1 C7 C4 123.10(11) .
N1 C7 H22 115.4(8) .
C4 C7 H22 121.5(8) .
C23 O2 H2 105.3 .
C18 O3 H1 105.0(11) .
O3 C18 C22 118.56(11) .
O3 C18 C19 121.94(11) .
C22 C18 C19 119.50(11) .
C21 C19 C18 119.26(11) .
C21 C19 C23 121.38(11) .
C18 C19 C23 119.35(10) .
C22 C20 C24 121.17(11) .
C22 C20 H4 119.4 .
C24 C20 H4 119.4 .
C24 C21 C19 121.11(12) .
C24 C21 H6 119.4 .
C19 C21 H6 119.4 .
C20 C22 C18 119.98(12) .
C20 C22 H3 120.0 .
C18 C22 H3 120.0 .
O1 C23 O2 123.03(10) .
O1 C23 C19 121.76(11) .
O2 C23 C19 115.21(10) .
C21 C24 C20 118.97(11) .
C21 C24 H5 120.5 .
C20 C24 H5 120.5 .

loop_
_geom_bond_atom_site_label_1
_geom_bond_atom_site_label_2
_geom_bond_distance
_geom_bond_site_symmetry_2
N1 C5 1.3361(18) .
N1 C7 1.3380(17) .
C1 C4 1.3902(18) .
C1 C3 1.3953(18) .
C1 C1 1.489(2) 2_765
C3 C5 1.384(2) .
C3 H12 0.9500 .
C4 C7 1.386(2) .
C4 H13 0.9500 .
C5 H11 0.9500 .
C7 H22 0.978(15) .
O1 C23 1.2357(16) .
O2 C23 1.3076(16) .
O2 H2 0.9082 .
O3 C18 1.3546(17) .
O3 H1 0.99(2) .
C18 C22 1.398(2) .
C18 C19 1.4078(17) .
C19 C21 1.3944(18) .
C19 C23 1.4839(19) .
C20 C22 1.379(2) .
C20 C24 1.3930(19) .
C20 H4 0.9500 .
C21 C24 1.385(2) .
C21 H6 0.9500 .
C22 H3 0.9500 .
C24 H5 0.9500 .

loop_
_geom_torsion_atom_site_label_1
_geom_torsion_atom_site_label_2
_geom_torsion_atom_site_label_3
_geom_torsion_atom_site_label_4
_geom_torsion
_geom_torsion_site_symmetry_1
C4 C1 C3 C5 -0.73(16) .
C1 C1 C3 C5 179.44(11) 2_765
C3 C1 C4 C7 0.23(15) .
C1 C1 C4 C7 -179.93(11) 2_765
C7 N1 C5 C3 0.32(17) .
C1 C3 C5 N1 0.48(18) .
C5 N1 C7 C4 -0.85(16) .
C1 C4 C7 N1 0.58(17) .
O3 C18 C19 C21 179.87(9) .
C22 C18 C19 C21 -0.85(15) .
O3 C18 C19 C23 -1.39(15) .
C22 C18 C19 C23 177.89(9) .
C18 C19 C21 C24 0.06(16) .
C23 C19 C21 C24 -178.65(9) .
C24 C20 C22 C18 -0.39(18) .
O3 C18 C22 C20 -179.68(10) .
C19 C18 C22 C20 1.01(17) .
C21 C19 C23 O1 179.82(9) .
C18 C19 C23 O1 1.10(15) .
C21 C19 C23 O2 0.56(14) .
C18 C19 C23 O2 -178.16(8) .
C19 C21 C24 C20 0.56(17) .
C22 C20 C24 C21 -0.40(18) .
